data_2208312
loop_
_publ_author_name
'Tu, Hai-Yang'
'Wang, Cheng-Jing'
'Meng, Xiang-Gao'
'Zhang, Ai-Dong'

_publ_section_title
;Chloro[(4<i>R</i>,9<i>R</i>,14<i>R</i>,19<i>R</i>)-24-chloro-2,21-dimethyl-3,10,13,20,26-pentaazatetracyclo[20.3.1.0^4,9^.0^14,19^]hexacosa-1(26),2(3),20(21),22(23),24-pentaene](methoxo)manganese(II)
 chloride monohydrate
;
_journal_coeditor_code ER6033
_journal_issue 3
_journal_name_full 'Acta Crystallographica Section E'
_journal_page_first m500
_journal_page_last m501
_journal_paper_doi 10.1107/S1600536806004466
_journal_volume 62
_journal_year 2006
_chemical_formula_iupac '[Mn (C H3 O) Cl (C23 H34 Cl N5)] Cl, H2 O'
_chemical_formula_moiety 'C24 H37 Cl2 Mn N5 O +, Cl -, H2 O'
_chemical_formula_sum 'C24 H39 Cl3 Mn N5 O2'
_chemical_formula_weight 590.89
_chemical_name_systematic
;Chloro[(4R,9R,14R,19R)-24-chloro-2,21-dimethyl-3,10,13,20,26-
pentaazatetracyclo[20.3.1.0^4,9^.0^14,19^]hexacosa-1(26),2(3),20(21),22(23),24-
pentaene](methoxo)manganese(II)
 chloride monohydrate
;
_space_group_IT_number 19
_symmetry_cell_setting orthorhombic
_symmetry_space_group_name_Hall 'P 2ac 2ab'
_symmetry_space_group_name_H-M 'P 21 21 21'
_atom_sites_solution_hydrogens geom
_atom_sites_solution_primary direct
_atom_sites_solution_secondary difmap
_audit_creation_method SHELXL-97
_cell_angle_alpha 90.00
_cell_angle_beta 90.00
_cell_angle_gamma 90.00
_cell_formula_units_Z 4
_cell_length_a 8.3175(7)
_cell_length_b 18.0065(14)
_cell_length_c 19.0503(15)
_cell_measurement_reflns_used 4132
_cell_measurement_temperature 293(2)
_cell_measurement_theta_max 21.91
_cell_measurement_theta_min 2.26
_cell_volume 2853.1(4)
_computing_cell_refinement 'SAINT-Plus (Bruker, 2001)'
_computing_data_collection 'SMART (Bruker, 2001)'
_computing_data_reduction SAINT-Plus
_computing_molecular_graphics 'SHELXTL (Sheldrick, 2000)'
_computing_publication_material SHELXTL
_computing_structure_refinement 'SHELXL97 (Sheldrick, 1997)'
_computing_structure_solution 'SHELXS97 (Sheldrick, 1997)'
_diffrn_ambient_temperature 293(2)
_diffrn_detector_area_resol_mean 12
_diffrn_measured_fraction_theta_full 1.000
_diffrn_measured_fraction_theta_max 1.000
_diffrn_measurement_device_type 'Bruker SMART 4K CCD area-detector'
_diffrn_measurement_method '\f and \w'
_diffrn_radiation_monochromator graphite
_diffrn_radiation_source 'fine-focus sealed tube'
_diffrn_radiation_type 'Mo K\a'
_diffrn_radiation_wavelength 0.71073
_diffrn_reflns_av_R_equivalents 0.0412
_diffrn_reflns_av_sigmaI/netI 0.0577
_diffrn_reflns_limit_h_max 10
_diffrn_reflns_limit_h_min -10
_diffrn_reflns_limit_k_max 23
_diffrn_reflns_limit_k_min -22
_diffrn_reflns_limit_l_max 21
_diffrn_reflns_limit_l_min -24
_diffrn_reflns_number 16877
_diffrn_reflns_theta_full 27.00
_diffrn_reflns_theta_max 27.00
_diffrn_reflns_theta_min 2.14
_diffrn_standards_decay_% 0
_diffrn_standards_number 0
_exptl_absorpt_coefficient_mu 0.774
_exptl_absorpt_correction_T_max 0.9267
_exptl_absorpt_correction_T_min 0.8011
_exptl_absorpt_correction_type multi-scan
_exptl_absorpt_process_details '(SADABS; Sheldrick, 2002)'
_exptl_crystal_colour red
_exptl_crystal_density_diffrn 1.376
_exptl_crystal_density_method 'not measured'
_exptl_crystal_description block
_exptl_crystal_F_000 1240
_exptl_crystal_size_max 0.30
_exptl_crystal_size_mid 0.20
_exptl_crystal_size_min 0.10
_refine_diff_density_max 0.388
_refine_diff_density_min -0.203
_refine_ls_abs_structure_details '(Flack, 1983), 2638 Friedel pairs'
_refine_ls_abs_structure_Flack 0.004(18)
_refine_ls_extinction_method none
_refine_ls_goodness_of_fit_ref 0.999
_refine_ls_hydrogen_treatment mixed
_refine_ls_matrix_type full
_refine_ls_number_parameters 335
_refine_ls_number_reflns 6158
_refine_ls_number_restraints 3
_refine_ls_restrained_S_all 0.999
_refine_ls_R_factor_all 0.0582
_refine_ls_R_factor_gt 0.0445
_refine_ls_shift/su_max 0.000
_refine_ls_shift/su_mean 0.000
_refine_ls_structure_factor_coef Fsqd
_refine_ls_weighting_details 'calc w=1/[\s^2^(Fo^2^)+(0.0436P)^2^] where P=(Fo^2^+2Fc^2^)/3'
_refine_ls_weighting_scheme calc
_refine_ls_wR_factor_gt 0.0901
_refine_ls_wR_factor_ref 0.0962
_reflns_number_gt 5039
_reflns_number_total 6158
_reflns_threshold_expression I>2\s(I)
_cod_data_source_file er6033.cif
_cod_data_source_block I
_cod_database_code 2208312
_cod_database_fobs_code 2208312

loop_
_symmetry_equiv_pos_as_xyz
'x, y, z'
'-x+1/2, -y, z+1/2'
'-x, y+1/2, -z+1/2'
'x+1/2, -y+1/2, -z'

loop_
_atom_site_type_symbol
_atom_site_label
_atom_site_fract_x
_atom_site_fract_y
_atom_site_fract_z
_atom_site_U_iso_or_equiv
_atom_site_adp_type
_atom_site_calc_flag
_atom_site_refinement_flags
_atom_site_occupancy
Mn Mn1 0.57419(5) 0.53708(2) 0.95060(2) 0.03236(11) Uani d . 1
Cl Cl1 0.32272(10) 0.61161(4) 0.94438(6) 0.0597(2) Uani d . 1
Cl Cl2 0.78546(14) 0.72952(6) 1.23574(5) 0.0689(3) Uani d . 1
Cl Cl3 0.98542(12) 0.92653(6) 0.65510(5) 0.0706(3) Uani d . 1
N N1 0.6495(3) 0.52217(13) 0.83494(13) 0.0365(6) Uani d . 1
H H2 0.323(4) 0.4472(16) 0.9094(15) 0.039(9) Uiso d . 1
N N2 0.4290(3) 0.43523(12) 0.91753(12) 0.0347(5) Uani d . 1
H H1A 0.752(4) 0.5030(14) 0.8353(15) 0.031(8) Uiso d . 1
N N3 0.4774(3) 0.47808(12) 1.05613(13) 0.0356(5) Uani d . 1
N N4 0.6462(3) 0.60044(12) 1.04629(13) 0.0332(5) Uani d . 1
N N5 0.7331(3) 0.63884(13) 0.92002(13) 0.0354(6) Uani d . 1
O O1 0.8036(3) 0.46643(13) 0.96803(11) 0.0529(6) Uani d . 1
O O2 0.8423(5) 0.0826(3) 0.7068(2) 0.1003(11) Uani d D 1
C C1 0.7720(4) 0.64618(15) 0.84475(16) 0.0370(7) Uani d . 1
H H1 0.8820 0.6286 0.8368 0.044 Uiso calc R 1
C C2 0.7570(5) 0.72598(17) 0.81696(18) 0.0497(8) Uani d . 1
H H2A 0.6477 0.7435 0.8236 0.060 Uiso calc R 1
H H2B 0.8284 0.7584 0.8431 0.060 Uiso calc R 1
C C3 0.8001(5) 0.7287(2) 0.73896(19) 0.0618(10) Uani d . 1
H H3A 0.7860 0.7789 0.7217 0.074 Uiso calc R 1
H H3B 0.9122 0.7152 0.7330 0.074 Uiso calc R 1
C C4 0.6971(5) 0.6769(2) 0.69712(18) 0.0580(10) Uani d . 1
H H4A 0.7339 0.6766 0.6488 0.070 Uiso calc R 1
H H4B 0.5871 0.6948 0.6975 0.070 Uiso calc R 1
C C5 0.7011(5) 0.59829(18) 0.72565(16) 0.0506(9) Uani d . 1
H H5A 0.8082 0.5779 0.7199 0.061 Uiso calc R 1
H H5B 0.6267 0.5675 0.6993 0.061 Uiso calc R 1
C C6 0.6553(4) 0.59710(17) 0.80321(15) 0.0374(7) Uani d . 1
H H6 0.5478 0.6190 0.8075 0.045 Uiso calc R 1
C C7 0.5314(4) 0.47210(18) 0.80249(16) 0.0457(8) Uani d . 1
H H7A 0.5729 0.4538 0.7582 0.055 Uiso calc R 1
H H7B 0.4326 0.4990 0.7932 0.055 Uiso calc R 1
C C8 0.4975(4) 0.40762(17) 0.85100(16) 0.0452(8) Uani d . 1
H H8A 0.4223 0.3738 0.8288 0.054 Uiso calc R 1
H H8B 0.5963 0.3808 0.8604 0.054 Uiso calc R 1
C C9 0.4260(4) 0.37883(15) 0.97402(15) 0.0356(6) Uani d . 1
H H9 0.5368 0.3616 0.9807 0.043 Uiso calc R 1
C C10 0.3235(4) 0.31036(14) 0.95713(18) 0.0456(8) Uani d . 1
H H10A 0.2126 0.3254 0.9503 0.055 Uiso calc R 1
H H10B 0.3612 0.2880 0.9139 0.055 Uiso calc R 1
C C11 0.3322(5) 0.25379(18) 1.01588(19) 0.0543(9) Uani d . 1
H H11A 0.2618 0.2124 1.0051 0.065 Uiso calc R 1
H H11B 0.4411 0.2349 1.0194 0.065 Uiso calc R 1
C C12 0.2834(5) 0.28761(19) 1.08534(19) 0.0635(11) Uani d . 1
H H12A 0.2973 0.2512 1.1224 0.076 Uiso calc R 1
H H12B 0.1705 0.3011 1.0836 0.076 Uiso calc R 1
C C13 0.3834(5) 0.35634(18) 1.10212(19) 0.0548(9) Uani d . 1
H H13A 0.4948 0.3420 1.1086 0.066 Uiso calc R 1
H H13B 0.3456 0.3782 1.1456 0.066 Uiso calc R 1
C C14 0.3721(3) 0.41397(15) 1.04319(16) 0.0372(7) Uani d . 1
H H14 0.2606 0.4310 1.0388 0.045 Uiso calc R 1
C C15 0.4510(3) 0.52545(16) 1.10401(15) 0.0359(7) Uani d . 1
C C16 0.3091(4) 0.5316(2) 1.15248(19) 0.0584(9) Uani d . 1
H H16A 0.2260 0.4983 1.1372 0.088 Uiso calc R 1
H H16B 0.2692 0.5816 1.1519 0.088 Uiso calc R 1
H H16C 0.3414 0.5188 1.1993 0.088 Uiso calc R 1
C C17 0.5733(4) 0.58679(15) 1.10748(15) 0.0343(6) Uani d . 1
C C18 0.6134(4) 0.62576(16) 1.16812(16) 0.0410(7) Uani d . 1
H H18 0.5630 0.6160 1.2107 0.049 Uiso calc R 1
C C19 0.7305(4) 0.67932(16) 1.16245(15) 0.0395(7) Uani d . 1
C C20 0.8037(4) 0.69450(16) 1.09926(16) 0.0382(7) Uani d . 1
H H20 0.8827 0.7309 1.0958 0.046 Uiso calc R 1
C C21 0.7565(3) 0.65415(14) 1.04121(16) 0.0331(6) Uani d . 1
C C22 0.8165(3) 0.66777(14) 0.96782(16) 0.0347(7) Uani d . 1
C C23 0.9672(4) 0.71255(17) 0.96122(18) 0.0476(8) Uani d . 1
H H23A 1.0070 0.7092 0.9140 0.071 Uiso calc R 1
H H23B 1.0467 0.6937 0.9931 0.071 Uiso calc R 1
H H23C 0.9448 0.7635 0.9723 0.071 Uiso calc R 1
C C24 0.8922(5) 0.4598(2) 1.0300(2) 0.0728(12) Uani d . 1
H H24A 0.9757 0.4966 1.0307 0.109 Uiso calc R 1
H H24B 0.9395 0.4112 1.0324 0.109 Uiso calc R 1
H H24C 0.8225 0.4670 1.0696 0.109 Uiso calc R 1
H H2C 0.875(5) 0.0380(19) 0.686(2) 0.081(16) Uiso d D 1
H H2D 0.790(7) 0.099(3) 0.673(3) 0.16(3) Uiso d D 1

loop_
_atom_site_aniso_label
_atom_site_aniso_U_11
_atom_site_aniso_U_22
_atom_site_aniso_U_33
_atom_site_aniso_U_12
_atom_site_aniso_U_13
_atom_site_aniso_U_23
Mn1 0.0373(2) 0.0320(2) 0.0278(2) -0.00232(19) 0.00006(19) -0.0006(2)
Cl1 0.0516(5) 0.0465(4) 0.0810(6) 0.0138(4) -0.0124(5) -0.0086(5)
Cl2 0.0904(8) 0.0728(6) 0.0434(5) -0.0231(6) -0.0092(5) -0.0197(5)
Cl3 0.0643(6) 0.0964(8) 0.0511(6) -0.0205(5) 0.0008(5) 0.0130(6)
N1 0.0411(15) 0.0367(14) 0.0319(14) 0.0026(12) -0.0014(11) 0.0039(11)
N2 0.0370(14) 0.0338(12) 0.0332(13) 0.0037(12) -0.0001(11) -0.0002(10)
N3 0.0382(13) 0.0388(13) 0.0299(13) -0.0060(10) 0.0010(11) -0.0015(12)
N4 0.0369(12) 0.0329(11) 0.0299(12) -0.0003(10) 0.0006(11) -0.0032(11)
N5 0.0381(14) 0.0354(12) 0.0327(13) -0.0015(11) 0.0030(11) 0.0013(11)
O1 0.0480(13) 0.0682(14) 0.0425(13) 0.0153(12) -0.0048(10) 0.0050(12)
O2 0.097(3) 0.106(3) 0.098(3) -0.012(2) -0.013(2) 0.001(3)
C1 0.0389(17) 0.0387(16) 0.0333(16) 0.0038(13) 0.0058(13) 0.0060(13)
C2 0.057(2) 0.0425(18) 0.049(2) -0.0026(16) 0.0045(17) 0.0085(16)
C3 0.077(3) 0.056(2) 0.052(2) -0.001(2) 0.011(2) 0.0207(19)
C4 0.067(2) 0.067(2) 0.040(2) 0.012(2) 0.0085(17) 0.0202(18)
C5 0.064(2) 0.054(2) 0.0334(18) 0.0053(18) 0.0037(16) 0.0037(16)
C6 0.0416(17) 0.0410(16) 0.0297(16) 0.0032(14) 0.0015(13) 0.0076(13)
C7 0.060(2) 0.0456(19) 0.0319(17) -0.0057(16) -0.0012(14) -0.0030(14)
C8 0.063(2) 0.0385(17) 0.0344(17) -0.0068(15) 0.0018(16) -0.0105(14)
C9 0.0357(15) 0.0337(14) 0.0376(16) -0.0033(13) -0.0039(13) 0.0008(12)
C10 0.055(2) 0.0334(15) 0.0480(19) -0.0100(14) 0.0014(17) -0.0026(15)
C11 0.061(2) 0.0393(16) 0.062(3) -0.0164(16) -0.0010(19) 0.0061(17)
C12 0.085(3) 0.0480(19) 0.058(2) -0.022(2) 0.007(2) 0.0118(18)
C13 0.070(3) 0.0496(19) 0.044(2) -0.0123(18) -0.0025(17) 0.0084(16)
C14 0.0354(15) 0.0365(14) 0.0398(17) -0.0054(12) 0.0024(13) 0.0021(14)
C15 0.0409(17) 0.0403(16) 0.0265(14) -0.0040(14) -0.0002(12) 0.0018(13)
C16 0.060(2) 0.067(2) 0.048(2) -0.013(2) 0.0123(17) -0.008(2)
C17 0.0389(15) 0.0354(14) 0.0286(15) -0.0001(14) -0.0011(13) -0.0012(12)
C18 0.053(2) 0.0429(17) 0.0271(16) 0.0004(15) 0.0014(13) -0.0017(13)
C19 0.0497(19) 0.0387(16) 0.0302(16) -0.0004(15) -0.0090(14) -0.0057(13)
C20 0.0401(17) 0.0368(16) 0.0379(18) -0.0023(14) -0.0063(14) -0.0014(13)
C21 0.0305(14) 0.0320(13) 0.0368(17) 0.0016(12) -0.0047(13) 0.0010(13)
C22 0.0348(16) 0.0257(13) 0.0436(18) 0.0014(12) 0.0030(13) -0.0003(12)
C23 0.0412(18) 0.0498(17) 0.052(2) -0.0082(14) 0.0066(15) -0.0034(16)
C24 0.071(3) 0.086(3) 0.062(3) 0.032(2) -0.0167(19) -0.008(2)

loop_
_atom_type_symbol
_atom_type_description
_atom_type_scat_dispersion_real
_atom_type_scat_dispersion_imag
_atom_type_scat_source
C C 0.0033 0.0016 'International Tables Vol C Tables 4.2.6.8 and 6.1.1.4'
H H 0.0000 0.0000 'International Tables Vol C Tables 4.2.6.8 and 6.1.1.4'
N N 0.0061 0.0033 'International Tables Vol C Tables 4.2.6.8 and 6.1.1.4'
Cl Cl 0.1484 0.1585 'International Tables Vol C Tables 4.2.6.8 and 6.1.1.4'
Mn Mn 0.3368 0.7283 'International Tables Vol C Tables 4.2.6.8 and 6.1.1.4'
O O 0.0106 0.0060 'International Tables Vol C Tables 4.2.6.8 and 6.1.1.4'

loop_
_geom_angle_atom_site_label_1
_geom_angle_atom_site_label_2
_geom_angle_atom_site_label_3
_geom_angle
_geom_angle_publ_flag
N4 Mn1 N2 141.02(9) ?
N4 Mn1 N1 140.06(9) ?
N2 Mn1 N1 77.69(9) y
N4 Mn1 O1 86.71(8) y
N2 Mn1 O1 91.95(9) y
N1 Mn1 O1 81.33(8) y
N4 Mn1 N5 69.55(9) y
N2 Mn1 N5 149.43(9) ?
N1 Mn1 N5 72.48(8) y
O1 Mn1 N5 90.02(9) y
N4 Mn1 N3 68.53(8) y
N2 Mn1 N3 72.53(8) y
N1 Mn1 N3 146.68(8) ?
O1 Mn1 N3 85.04(8) y
N5 Mn1 N3 137.99(9) ?
N4 Mn1 Cl1 89.36(6) y
N2 Mn1 Cl1 88.60(7) y
N1 Mn1 Cl1 104.22(7) y
O1 Mn1 Cl1 174.40(6) y
N5 Mn1 Cl1 92.34(6) y
N3 Mn1 Cl1 89.81(6) y
C7 N1 C6 114.2(2) ?
C7 N1 Mn1 106.95(18) ?
C6 N1 Mn1 107.04(17) ?
C7 N1 H1A 113.1(17) ?
C6 N1 H1A 108.4(17) ?
Mn1 N1 H1A 106.7(18) ?
C8 N2 C9 113.6(2) ?
C8 N2 Mn1 107.65(18) ?
C9 N2 Mn1 111.04(17) ?
C8 N2 H2 107.7(18) ?
C9 N2 H2 105.4(18) ?
Mn1 N2 H2 111.4(18) ?
C15 N3 C14 123.1(2) ?
C15 N3 Mn1 111.16(18) ?
C14 N3 Mn1 113.89(18) ?
C21 N4 C17 120.5(2) ?
C21 N4 Mn1 119.66(19) ?
C17 N4 Mn1 119.77(18) ?
C22 N5 C1 123.1(3) ?
C22 N5 Mn1 117.18(19) ?
C1 N5 Mn1 115.93(18) ?
C24 O1 Mn1 127.1(2) ?
H2C O2 H2D 98(3) ?
N5 C1 C6 108.1(2) ?
N5 C1 C2 113.6(2) ?
C6 C1 C2 108.0(3) ?
N5 C1 H1 109.0 ?
C6 C1 H1 109.0 ?
C2 C1 H1 109.0 ?
C3 C2 C1 110.2(3) ?
C3 C2 H2A 109.6 ?
C1 C2 H2A 109.6 ?
C3 C2 H2B 109.6 ?
C1 C2 H2B 109.6 ?
H2A C2 H2B 108.1 ?
C4 C3 C2 111.3(3) ?
C4 C3 H3A 109.4 ?
C2 C3 H3A 109.4 ?
C4 C3 H3B 109.4 ?
C2 C3 H3B 109.4 ?
H3A C3 H3B 108.0 ?
C3 C4 C5 112.2(3) ?
C3 C4 H4A 109.2 ?
C5 C4 H4A 109.2 ?
C3 C4 H4B 109.2 ?
C5 C4 H4B 109.2 ?
H4A C4 H4B 107.9 ?
C4 C5 C6 110.8(3) ?
C4 C5 H5A 109.5 ?
C6 C5 H5A 109.5 ?
C4 C5 H5B 109.5 ?
C6 C5 H5B 109.5 ?
H5A C5 H5B 108.1 ?
N1 C6 C5 114.6(2) ?
N1 C6 C1 109.6(2) ?
C5 C6 C1 109.5(3) ?
N1 C6 H6 107.6 ?
C5 C6 H6 107.6 ?
C1 C6 H6 107.6 ?
N1 C7 C8 109.8(2) ?
N1 C7 H7A 109.7 ?
C8 C7 H7A 109.7 ?
N1 C7 H7B 109.7 ?
C8 C7 H7B 109.7 ?
H7A C7 H7B 108.2 ?
N2 C8 C7 109.8(2) ?
N2 C8 H8A 109.7 ?
C7 C8 H8A 109.7 ?
N2 C8 H8B 109.7 ?
C7 C8 H8B 109.7 ?
H8A C8 H8B 108.2 ?
N2 C9 C14 110.3(2) ?
N2 C9 C10 114.1(2) ?
C14 C9 C10 110.5(2) ?
N2 C9 H9 107.2 ?
C14 C9 H9 107.2 ?
C10 C9 H9 107.2 ?
C11 C10 C9 111.0(3) ?
C11 C10 H10A 109.4 ?
C9 C10 H10A 109.4 ?
C11 C10 H10B 109.4 ?
C9 C10 H10B 109.4 ?
H10A C10 H10B 108.0 ?
C12 C11 C10 111.3(3) ?
C12 C11 H11A 109.4 ?
C10 C11 H11A 109.4 ?
C12 C11 H11B 109.4 ?
C10 C11 H11B 109.4 ?
H11A C11 H11B 108.0 ?
C11 C12 C13 111.3(3) ?
C11 C12 H12A 109.4 ?
C13 C12 H12A 109.4 ?
C11 C12 H12B 109.4 ?
C13 C12 H12B 109.4 ?
H12A C12 H12B 108.0 ?
C12 C13 C14 111.3(3) ?
C12 C13 H13A 109.4 ?
C14 C13 H13A 109.4 ?
C12 C13 H13B 109.4 ?
C14 C13 H13B 109.4 ?
H13A C13 H13B 108.0 ?
N3 C14 C9 107.1(2) ?
N3 C14 C13 111.9(3) ?
C9 C14 C13 109.5(2) ?
N3 C14 H14 109.4 ?
C9 C14 H14 109.4 ?
C13 C14 H14 109.4 ?
N3 C15 C16 128.9(3) ?
N3 C15 C17 114.1(2) ?
C16 C15 C17 116.8(3) ?
C15 C16 H16A 109.5 ?
C15 C16 H16B 109.5 ?
H16A C16 H16B 109.5 ?
C15 C16 H16C 109.5 ?
H16A C16 H16C 109.5 ?
H16B C16 H16C 109.5 ?
N4 C17 C18 121.5(3) ?
N4 C17 C15 113.8(2) ?
C18 C17 C15 124.7(3) ?
C19 C18 C17 117.3(3) ?
C19 C18 H18 121.4 ?
C17 C18 H18 121.4 ?
C18 C19 C20 121.4(3) ?
C18 C19 Cl2 119.5(2) ?
C20 C19 Cl2 119.1(2) ?
C19 C20 C21 118.0(3) ?
C19 C20 H20 121.0 ?
C21 C20 H20 121.0 ?
N4 C21 C20 121.2(3) ?
N4 C21 C22 114.4(2) ?
C20 C21 C22 124.3(3) ?
N5 C22 C23 128.6(3) ?
N5 C22 C21 115.0(2) ?
C23 C22 C21 116.4(3) ?
C22 C23 H23A 109.5 ?
C22 C23 H23B 109.5 ?
H23A C23 H23B 109.5 ?
C22 C23 H23C 109.5 ?
H23A C23 H23C 109.5 ?
H23B C23 H23C 109.5 ?
O1 C24 H24A 109.5 ?
O1 C24 H24B 109.5 ?
H24A C24 H24B 109.5 ?
O1 C24 H24C 109.5 ?
H24A C24 H24C 109.5 ?
H24B C24 H24C 109.5 ?

loop_
_geom_bond_atom_site_label_1
_geom_bond_atom_site_label_2
_geom_bond_distance
_geom_bond_publ_flag
Mn1 N4 2.232(2) y
Mn1 N2 2.285(2) y
Mn1 N1 2.306(2) y
Mn1 O1 2.317(2) y
Mn1 N5 2.333(2) y
Mn1 N3 2.412(2) y
Mn1 Cl1 2.4879(9) y
Cl2 C19 1.725(3) ?
N1 C7 1.470(4) ?
N1 C6 1.479(4) ?
N1 H1A 0.92(3) ?
N2 C8 1.476(4) ?
N2 C9 1.480(3) ?
N2 H2 0.92(3) ?
N3 C15 1.268(4) y
N3 C14 1.470(3) y
N4 C21 1.337(3) ?
N4 C17 1.337(4) ?
N5 C22 1.258(4) y
N5 C1 1.476(4) y
O1 C24 1.398(4) ?
O2 H2C 0.93(3) ?
O2 H2D 0.84(4) ?
C1 C6 1.533(4) ?
C1 C2 1.536(4) ?
C1 H1 0.9800 ?
C2 C3 1.529(5) ?
C2 H2A 0.9700 ?
C2 H2B 0.9700 ?
C3 C4 1.497(5) ?
C3 H3A 0.9700 ?
C3 H3B 0.9700 ?
C4 C5 1.516(4) ?
C4 H4A 0.9700 ?
C4 H4B 0.9700 ?
C5 C6 1.526(4) ?
C5 H5A 0.9700 ?
C5 H5B 0.9700 ?
C6 H6 0.9800 ?
C7 C8 1.511(4) ?
C7 H7A 0.9700 ?
C7 H7B 0.9700 ?
C8 H8A 0.9700 ?
C8 H8B 0.9700 ?
C9 C14 1.529(4) ?
C9 C10 1.534(4) ?
C9 H9 0.9800 ?
C10 C11 1.515(5) ?
C10 H10A 0.9700 ?
C10 H10B 0.9700 ?
C11 C12 1.512(5) ?
C11 H11A 0.9700 ?
C11 H11B 0.9700 ?
C12 C13 1.525(5) ?
C12 H12A 0.9700 ?
C12 H12B 0.9700 ?
C13 C14 1.532(4) ?
C13 H13A 0.9700 ?
C13 H13B 0.9700 ?
C14 H14 0.9800 ?
C15 C16 1.503(4) ?
C15 C17 1.503(4) ?
C16 H16A 0.9600 ?
C16 H16B 0.9600 ?
C16 H16C 0.9600 ?
C17 C18 1.392(4) ?
C18 C19 1.375(4) ?
C18 H18 0.9300 ?
C19 C20 1.377(4) ?
C20 C21 1.380(4) ?
C20 H20 0.9300 ?
C21 C22 1.505(4) ?
C22 C23 1.496(4) ?
C23 H23A 0.9600 ?
C23 H23B 0.9600 ?
C23 H23C 0.9600 ?
C24 H24A 0.9600 ?
C24 H24B 0.9600 ?
C24 H24C 0.9600 ?

loop_
_geom_hbond_atom_site_label_D
_geom_hbond_atom_site_label_H
_geom_hbond_atom_site_label_A
_geom_hbond_site_symmetry_A
_geom_hbond_distance_DH
_geom_hbond_distance_HA
_geom_hbond_distance_DA
_geom_hbond_angle_DHA
_geom_hbond_publ_flag
O2 H2D Cl1 3_646 0.84(4) 2.43(5) 3.233(4) 160(4) yes
O2 H2C Cl3 1_545 0.93(3) 2.29(3) 3.208(5) 169(4) yes
N1 H1A Cl3 3_746 0.92(3) 2.59(3) 3.496(3) 169(2) yes
N2 H2 Cl3 3_646 0.92(3) 2.87(3) 3.717(3) 154(2) yes

loop_
_geom_torsion_atom_site_label_1
_geom_torsion_atom_site_label_2
_geom_torsion_atom_site_label_3
_geom_torsion_atom_site_label_4
_geom_torsion
N4 Mn1 N1 C7 -176.17(17)
N2 Mn1 N1 C7 15.71(19)
O1 Mn1 N1 C7 109.65(19)
N5 Mn1 N1 C7 -157.6(2)
N3 Mn1 N1 C7 42.7(3)
Cl1 Mn1 N1 C7 -69.63(19)
N4 Mn1 N1 C6 -53.4(2)
N2 Mn1 N1 C6 138.5(2)
O1 Mn1 N1 C6 -127.61(19)
N5 Mn1 N1 C6 -34.82(18)
N3 Mn1 N1 C6 165.42(17)
Cl1 Mn1 N1 C6 53.12(19)
N4 Mn1 N2 C8 -153.01(18)
N1 Mn1 N2 C8 14.86(19)
O1 Mn1 N2 C8 -65.83(19)
N5 Mn1 N2 C8 27.5(3)
N3 Mn1 N2 C8 -150.0(2)
Cl1 Mn1 N2 C8 119.75(19)
N4 Mn1 N2 C9 -28.1(3)
N1 Mn1 N2 C9 139.8(2)
O1 Mn1 N2 C9 59.06(19)
N5 Mn1 N2 C9 152.42(19)
N3 Mn1 N2 C9 -25.12(18)
Cl1 Mn1 N2 C9 -115.36(19)
N4 Mn1 N3 C15 29.87(19)
N2 Mn1 N3 C15 -148.1(2)
N1 Mn1 N3 C15 -175.8(2)
O1 Mn1 N3 C15 118.3(2)
N5 Mn1 N3 C15 33.8(3)
Cl1 Mn1 N3 C15 -59.51(19)
N4 Mn1 N3 C14 174.1(2)
N2 Mn1 N3 C14 -3.86(18)
N1 Mn1 N3 C14 -31.5(3)
O1 Mn1 N3 C14 -97.48(18)
N5 Mn1 N3 C14 178.02(16)
Cl1 Mn1 N3 C14 84.73(18)
N2 Mn1 N4 C21 170.48(18)
N1 Mn1 N4 C21 9.1(3)
O1 Mn1 N4 C21 81.4(2)
N5 Mn1 N4 C21 -9.81(19)
N3 Mn1 N4 C21 167.4(2)
Cl1 Mn1 N4 C21 -102.55(19)
N2 Mn1 N4 C17 -12.7(3)
N1 Mn1 N4 C17 -174.04(19)
O1 Mn1 N4 C17 -101.7(2)
N5 Mn1 N4 C17 167.0(2)
N3 Mn1 N4 C17 -15.8(2)
Cl1 Mn1 N4 C17 74.3(2)
N4 Mn1 N5 C22 18.3(2)
N2 Mn1 N5 C22 -162.1(2)
N1 Mn1 N5 C22 -149.1(2)
O1 Mn1 N5 C22 -68.2(2)
N3 Mn1 N5 C22 14.4(3)
Cl1 Mn1 N5 C22 106.7(2)
N4 Mn1 N5 C1 177.0(2)
N2 Mn1 N5 C1 -3.4(3)
N1 Mn1 N5 C1 9.60(19)
O1 Mn1 N5 C1 90.5(2)
N3 Mn1 N5 C1 173.10(17)
Cl1 Mn1 N5 C1 -94.58(19)
N4 Mn1 O1 C24 19.0(3)
N2 Mn1 O1 C24 -122.0(3)
N1 Mn1 O1 C24 160.8(3)
N5 Mn1 O1 C24 88.5(3)
N3 Mn1 O1 C24 -49.7(3)
C22 N5 C1 C6 174.0(3)
Mn1 N5 C1 C6 16.7(3)
C22 N5 C1 C2 -66.0(4)
Mn1 N5 C1 C2 136.6(2)
N5 C1 C2 C3 179.7(3)
C6 C1 C2 C3 -60.3(4)
C1 C2 C3 C4 56.8(4)
C2 C3 C4 C5 -53.7(4)
C3 C4 C5 C6 54.8(4)
C7 N1 C6 C5 -61.0(4)
Mn1 N1 C6 C5 -179.1(2)
C7 N1 C6 C1 175.5(2)
Mn1 N1 C6 C1 57.3(3)
C4 C5 C6 N1 177.7(3)
C4 C5 C6 C1 -58.7(4)
N5 C1 C6 N1 -48.8(3)
C2 C1 C6 N1 -172.1(2)
N5 C1 C6 C5 -175.3(2)
C2 C1 C6 C5 61.3(3)
C6 N1 C7 C8 -162.4(3)
Mn1 N1 C7 C8 -44.2(3)
C9 N2 C8 C7 -166.9(3)
Mn1 N2 C8 C7 -43.5(3)
N1 C7 C8 N2 61.3(3)
C8 N2 C9 C14 173.4(2)
Mn1 N2 C9 C14 51.9(3)
C8 N2 C9 C10 -61.5(3)
Mn1 N2 C9 C10 177.0(2)
N2 C9 C10 C11 177.5(3)
C14 C9 C10 C11 -57.5(3)
C9 C10 C11 C12 55.9(4)
C10 C11 C12 C13 -55.1(4)
C11 C12 C13 C14 56.1(4)
C15 N3 C14 C9 169.9(3)
Mn1 N3 C14 C9 30.4(3)
C15 N3 C14 C13 -70.1(4)
Mn1 N3 C14 C13 150.4(2)
N2 C9 C14 N3 -53.8(3)
C10 C9 C14 N3 179.1(2)
N2 C9 C14 C13 -175.3(2)
C10 C9 C14 C13 57.6(3)
C12 C13 C14 N3 -175.7(3)
C12 C13 C14 C9 -57.1(4)
C14 N3 C15 C16 -5.2(5)
Mn1 N3 C15 C16 135.2(3)
C14 N3 C15 C17 -179.5(2)
Mn1 N3 C15 C17 -39.1(3)
C21 N4 C17 C18 -2.4(4)
Mn1 N4 C17 C18 -179.2(2)
C21 N4 C17 C15 179.2(2)
Mn1 N4 C17 C15 2.4(3)
N3 C15 C17 N4 26.5(4)
C16 C15 C17 N4 -148.5(3)
N3 C15 C17 C18 -151.9(3)
C16 C15 C17 C18 33.1(4)
N4 C17 C18 C19 0.4(4)
C15 C17 C18 C19 178.7(3)
C17 C18 C19 C20 0.8(4)
C17 C18 C19 Cl2 180.0(2)
C18 C19 C20 C21 -0.1(4)
Cl2 C19 C20 C21 -179.3(2)
C17 N4 C21 C20 3.1(4)
Mn1 N4 C21 C20 179.9(2)
C17 N4 C21 C22 -174.5(2)
Mn1 N4 C21 C22 2.3(3)
C19 C20 C21 N4 -1.9(4)
C19 C20 C21 C22 175.5(3)
C1 N5 C22 C23 -1.2(5)
Mn1 N5 C22 C23 155.8(2)
C1 N5 C22 C21 179.7(2)
Mn1 N5 C22 C21 -23.2(3)
N4 C21 C22 N5 14.2(4)
C20 C21 C22 N5 -163.3(3)
N4 C21 C22 C23 -164.9(2)
C20 C21 C22 C23 17.5(4)
